data_7041595
loop_
_publ_author_name
'Li, Xi-Rui'
'Yang, Xiang-Yuan'
'Li, Yongxin'
'Pullarkat, Sumod A.'
'Leung, Pak-Hing'

_publ_section_title
;
 Efficient access to a designed phosphapalladacycle catalyst via
 enantioselective catalytic asymmetric hydrophosphination.
;
_journal_issue 4
_journal_name_full 'Dalton transactions (Cambridge, England : 2003)'
_journal_page_first 1311
_journal_page_last 1316
_journal_paper_doi 10.1039/c6dt04447f
_journal_volume 46
_journal_year 2017
_chemical_absolute_configuration ad
_chemical_formula_sum 'C28 H25 Au Cl O4 P'
_chemical_formula_weight 688.87
_space_group_crystal_system monoclinic
_space_group_IT_number 4
_space_group_name_Hall 'P 2yb'
_space_group_name_H-M_alt 'P 1 21 1'
_symmetry_space_group_name_Hall 'P 2yb'
_symmetry_space_group_name_H-M 'P 1 21 1'
_atom_sites_solution_hydrogens geom
_audit_update_record
;
2016-09-19 deposited with the CCDC.
2016-12-27 downloaded from the CCDC.
;
_cell_angle_alpha 90
_cell_angle_beta 115.576(3)
_cell_angle_gamma 90
_cell_formula_units_Z 2
_cell_length_a 9.1660(5)
_cell_length_b 16.3269(8)
_cell_length_c 9.5017(5)
_cell_measurement_reflns_used 3539
_cell_measurement_temperature 103.(2)
_cell_measurement_theta_max 24.3437
_cell_measurement_theta_min 2.3763
_cell_volume 1282.62(12)
_computing_cell_refinement 'SAINT V8.37A (Bruker AXS Inc., 2015)'
_computing_data_collection 'APEX3 (Bruker AXS Inc., 2015)'
_computing_data_reduction 'SAINT V8.37A (Bruker AXS Inc., 2015)'
_computing_molecular_graphics 'XP (Bruker AXS Inc., 2015)'
_computing_publication_material 'APEX3 (Bruker AXS Inc., 2015)'
_computing_structure_refinement 'SHELXL-2014/7 (Sheldrick, 2014)'
_computing_structure_solution 'XT, VERSION 2014/5'
_diffrn_ambient_temperature 103.(2)
_diffrn_detector_area_resol_mean 8.3333
_diffrn_measured_fraction_theta_full 0.998
_diffrn_measured_fraction_theta_max 0.998
_diffrn_measurement_device_type 'CCD area detector'
_diffrn_measurement_method 'phi and omega scans'
_diffrn_radiation_monochromator graphite
_diffrn_radiation_type MoK\a
_diffrn_radiation_wavelength 0.71073
_diffrn_reflns_av_R_equivalents 0.1079
_diffrn_reflns_av_unetI/netI 0.1389
_diffrn_reflns_limit_h_max 13
_diffrn_reflns_limit_h_min -13
_diffrn_reflns_limit_k_max 23
_diffrn_reflns_limit_k_min -23
_diffrn_reflns_limit_l_max 13
_diffrn_reflns_limit_l_min -13
_diffrn_reflns_number 21010
_diffrn_reflns_theta_full 31.16
_diffrn_reflns_theta_max 31.16
_diffrn_reflns_theta_min 2.38
_diffrn_source 'fine-focus sealed tube'
_diffrn_source_type 'Bruker KappaCCD'
_exptl_absorpt_coefficient_mu 5.934
_exptl_absorpt_correction_T_max 0.54
_exptl_absorpt_correction_T_min 0.27
_exptl_absorpt_correction_type multi-scan
_exptl_absorpt_process_details
;
SADABS-2014/5 - Bruker AXS area detector scaling and absorption correction
;
_exptl_crystal_colour colourless
_exptl_crystal_density_diffrn 1.784
_exptl_crystal_density_method 'not measured'
_exptl_crystal_description block
_exptl_crystal_F_000 672
_exptl_crystal_size_max 0.410
_exptl_crystal_size_mid 0.320
_exptl_crystal_size_min 0.120
_refine_diff_density_max 1.302
_refine_diff_density_min -1.929
_refine_ls_abs_structure_details
;

Flack x determined using 2254 quotients [(I+)-(I-)]/[(I+)+(I-)]
(Parsons, Flack and Wagner, Acta Cryst. B69 (2013) 249-259).
;
_refine_ls_abs_structure_Flack 0.016(13)
_refine_ls_extinction_method none
_refine_ls_goodness_of_fit_ref 0.905
_refine_ls_hydrogen_treatment constr
_refine_ls_matrix_type full
_refine_ls_number_parameters 318
_refine_ls_number_reflns 7935
_refine_ls_number_restraints 1
_refine_ls_restrained_S_all 0.905
_refine_ls_R_factor_all 0.0708
_refine_ls_R_factor_gt 0.0532
_refine_ls_shift/su_max 0.001
_refine_ls_shift/su_mean 0.000
_refine_ls_structure_factor_coef Fsqd
_refine_ls_weighting_details 'w=1/[\s^2^(Fo^2^)] where P=(Fo^2^+2Fc^2^)/3'
_refine_ls_weighting_scheme calc
_refine_ls_wR_factor_gt 0.1112
_refine_ls_wR_factor_ref 0.1219
_reflns_number_gt 6509
_reflns_number_total 7935
_reflns_threshold_expression 'I > 2\s(I)'
_cod_data_source_file c6dt04447f2.cif
_cod_data_source_block leung936
_cod_depositor_comments
;
The following automatic conversions were performed:

'_exptl_absorpt_correction_type' value 'Multi-Scan' changed to
'multi-scan' according to
/usr/data/users/saulius/crontab/automatic-downloads/rss-feeds/RSC/lib/dictionaries/cif_core.dic
dictionary named 'cif_core.dic' version 2.4.2 from 2011-04-26.

Automatic conversion script
Id: cif_fix_values 4268 2015-11-12 08:31:59Z antanas 

 Adding full bibliography for 7041595--7041598.cif.
;
_cod_database_code 7041595

loop_
_space_group_symop_operation_xyz
'x, y, z'
'-x, y+1/2, -z'

loop_
_atom_site_type_symbol
_atom_site_label
_atom_site_fract_x
_atom_site_fract_y
_atom_site_fract_z
_atom_site_U_iso_or_equiv
_atom_site_adp_type
_atom_site_calc_flag
_atom_site_refinement_flags_adp
_atom_site_refinement_flags_posn
_atom_site_occupancy
Au Au1 1.06847(4) 0.50238(5) 0.52759(3) 0.01274(10) Uani d . . 1
C C1 0.6664(13) 0.4674(6) 0.3155(11) 0.0110(19) Uani d . . 1
H H1 0.58 0.4602 0.2069 0.013 Uiso calc U R 1
C C2 0.6025(12) 0.5268(6) 0.3985(12) 0.014(2) Uani d . . 1
C C3 0.6909(15) 0.5399(7) 0.5553(12) 0.018(2) Uani d . . 1
H H3 0.7952 0.5161 0.6076 0.021 Uiso calc U R 1
C C4 0.6285(15) 0.5887(8) 0.6406(13) 0.019(2) Uani d . . 1
H H4 0.6908 0.5972 0.7493 0.023 Uiso calc U R 1
C C5 0.4820(17) 0.6225(8) 0.5678(15) 0.025(3) Uani d . . 1
H H5 0.4405 0.6538 0.6267 0.03 Uiso calc U R 1
C C6 0.3893(15) 0.6134(8) 0.4095(16) 0.022(2) Uani d . . 1
C C7 0.2346(17) 0.6515(8) 0.3289(17) 0.026(3) Uani d . . 1
H H7 0.1953 0.6851 0.3867 0.031 Uiso calc U R 1
C C8 0.1417(16) 0.6421(7) 0.1739(15) 0.022(3) Uani d . . 1
H H8 0.0386 0.6676 0.1253 0.027 Uiso calc U R 1
C C9 0.1985(15) 0.5946(7) 0.0866(15) 0.020(2) Uani d . . 1
H H9 0.1335 0.5879 -0.0222 0.024 Uiso calc U R 1
C C10 0.3468(14) 0.5574(7) 0.1550(13) 0.017(2) Uani d . . 1
H H10 0.3836 0.5258 0.0927 0.02 Uiso calc U R 1
C C11 0.4473(15) 0.5652(7) 0.3188(13) 0.017(2) Uani d . . 1
C C12 0.6943(13) 0.3826(6) 0.3983(12) 0.014(2) Uani d . . 1
H H12 0.7686 0.3907 0.5111 0.017 Uiso calc U R 1
C C13 0.7704(16) 0.3187(7) 0.3324(14) 0.016(2) Uani d . . 1
C C14 0.734(3) 0.2295(13) 0.126(3) 0.039(5) Uani d . . 1
H H14A 0.8228 0.2541 0.1088 0.058 Uiso calc U R 1
H H14B 0.6494 0.2109 0.0263 0.058 Uiso calc U R 1
H H14C 0.7756 0.1827 0.1971 0.058 Uiso calc U R 1
C C15 0.5329(14) 0.3546(7) 0.3870(13) 0.017(2) Uani d . . 1
C C16 0.4030(18) 0.3007(9) 0.5317(17) 0.030(3) Uani d . . 1
H H16A 0.3459 0.3501 0.539 0.045 Uiso calc U R 1
H H16B 0.4271 0.2661 0.6234 0.045 Uiso calc U R 1
H H16C 0.3349 0.2703 0.4371 0.045 Uiso calc U R 1
C C17 0.8654(14) 0.4513(7) 0.1458(12) 0.015(2) Uani d . . 1
C C18 1.0156(14) 0.4295(8) 0.1576(13) 0.018(2) Uani d . . 1
H H18 1.1093 0.4417 0.2506 0.022 Uiso calc U R 1
C C19 1.0319(17) 0.3910(9) 0.0386(15) 0.027(3) Uani d . . 1
H H19 1.1369 0.3756 0.0515 0.032 Uiso calc U R 1
C C20 0.9038(15) 0.3742(7) -0.0973(13) 0.018(2) Uani d . . 1
H H20 0.9187 0.3489 -0.1802 0.022 Uiso calc U R 1
C C21 0.7482(16) 0.3943(8) -0.1151(13) 0.022(3) Uani d . . 1
H H21 0.6564 0.3816 -0.2094 0.026 Uiso calc U R 1
C C22 0.7289(14) 0.4334(7) 0.0082(12) 0.016(2) Uani d . . 1
H H22 0.6241 0.4475 -0.0023 0.019 Uiso calc U R 1
C C23 0.7892(14) 0.6120(7) 0.2259(12) 0.015(2) Uani d . . 1
C C24 0.7013(15) 0.6282(7) 0.0689(12) 0.015(2) Uani d . . 1
H H24 0.6628 0.5837 -0.0022 0.018 Uiso calc U R 1
C C25 0.6682(15) 0.7065(7) 0.0130(13) 0.017(2) Uani d . . 1
H H25 0.6079 0.7163 -0.0955 0.021 Uiso calc U R 1
C C26 0.725(2) 0.7721(10) 0.1184(18) 0.019(4) Uani d . . 1
H H26 0.6994 0.8266 0.0811 0.023 Uiso calc U R 1
C C27 0.8157(14) 0.7583(7) 0.2742(13) 0.018(2) Uani d . . 1
H H27 0.8558 0.8031 0.3443 0.021 Uiso calc U R 1
C C28 0.8495(15) 0.6775(7) 0.3298(12) 0.015(2) Uani d . . 1
H H28 0.9131 0.6674 0.4378 0.018 Uiso calc U R 1
Cl Cl1 1.2917(3) 0.4931(3) 0.7612(3) 0.0218(9) Uani d . . 1
O O1 0.6671(12) 0.2907(6) 0.1955(11) 0.029(2) Uani d . . 1
O O2 0.9104(14) 0.2982(7) 0.4013(12) 0.038(3) Uani d . . 1
O O3 0.4085(10) 0.3592(6) 0.2743(10) 0.0236(19) Uani d . . 1
O O4 0.5508(11) 0.3234(6) 0.5254(9) 0.0215(19) Uani d . . 1
P P1 0.8471(3) 0.5082(4) 0.3007(2) 0.0107(5) Uani d . . 1

loop_
_atom_site_aniso_label
_atom_site_aniso_U_11
_atom_site_aniso_U_22
_atom_site_aniso_U_33
_atom_site_aniso_U_12
_atom_site_aniso_U_13
_atom_site_aniso_U_23
Au1 0.01298(15) 0.01306(16) 0.00991(13) 0.0004(3) 0.00279(10) -0.0002(3)
C1 0.014(5) 0.010(5) 0.008(4) 0.002(4) 0.004(3) 0.000(3)
C2 0.008(4) 0.016(5) 0.017(4) -0.002(3) 0.003(4) -0.006(3)
C3 0.021(6) 0.021(6) 0.016(5) -0.001(5) 0.011(4) -0.001(4)
C4 0.023(6) 0.024(6) 0.014(5) -0.001(5) 0.010(4) 0.002(4)
C5 0.032(7) 0.024(7) 0.030(6) 0.005(5) 0.023(6) -0.002(5)
C6 0.017(6) 0.020(6) 0.033(6) 0.007(5) 0.016(5) 0.007(5)
C7 0.029(7) 0.021(6) 0.045(8) 0.000(5) 0.032(6) -0.005(5)
C8 0.020(6) 0.012(5) 0.035(7) 0.004(5) 0.012(5) 0.007(5)
C9 0.013(5) 0.018(6) 0.031(6) 0.005(4) 0.011(5) 0.007(5)
C10 0.012(5) 0.020(6) 0.021(5) 0.005(4) 0.009(4) 0.005(4)
C11 0.021(6) 0.014(5) 0.022(5) 0.000(4) 0.014(4) 0.002(4)
C12 0.016(5) 0.010(5) 0.013(4) 0.001(4) 0.002(4) -0.001(4)
C13 0.019(6) 0.010(5) 0.024(6) 0.001(4) 0.015(5) 0.005(4)
C14 0.033(11) 0.034(11) 0.066(14) -0.011(9) 0.038(11) -0.028(10)
C15 0.016(5) 0.016(6) 0.021(5) 0.002(4) 0.010(4) 0.002(4)
C16 0.040(8) 0.027(7) 0.042(7) -0.003(6) 0.036(7) 0.009(6)
C17 0.017(5) 0.015(5) 0.017(5) 0.004(4) 0.010(4) -0.004(4)
C18 0.015(5) 0.026(6) 0.016(5) 0.002(5) 0.009(4) -0.004(4)
C19 0.024(6) 0.034(8) 0.034(7) -0.001(5) 0.024(6) -0.007(6)
C20 0.020(6) 0.021(6) 0.017(5) 0.010(5) 0.012(4) -0.001(4)
C21 0.028(7) 0.020(6) 0.015(5) 0.003(5) 0.007(5) 0.000(4)
C22 0.015(5) 0.021(6) 0.011(4) 0.006(4) 0.004(4) 0.003(4)
C23 0.019(5) 0.013(5) 0.017(5) -0.001(4) 0.010(4) 0.000(4)
C24 0.022(6) 0.015(5) 0.009(4) 0.000(4) 0.008(4) 0.001(4)
C25 0.020(6) 0.015(5) 0.018(5) -0.002(4) 0.009(4) 0.000(4)
C26 0.033(10) 0.008(7) 0.017(7) 0.001(6) 0.012(6) -0.003(5)
C27 0.018(6) 0.014(5) 0.021(5) -0.003(4) 0.009(4) -0.007(4)
C28 0.018(6) 0.010(5) 0.011(5) 0.001(4) 0.003(4) 0.001(4)
Cl1 0.0195(11) 0.024(3) 0.0139(9) 0.0004(13) -0.0004(8) 0.0011(12)
O1 0.023(5) 0.028(5) 0.040(5) -0.004(4) 0.019(4) -0.009(4)
O2 0.039(6) 0.048(7) 0.025(5) 0.028(5) 0.011(4) 0.006(5)
O3 0.011(4) 0.030(5) 0.026(4) 0.000(3) 0.004(3) 0.005(4)
O4 0.032(5) 0.021(5) 0.021(4) -0.010(4) 0.021(4) -0.001(3)
P1 0.0101(9) 0.0122(13) 0.0097(8) 0.0004(18) 0.0043(7) -0.0006(18)

loop_
_atom_type_symbol
_atom_type_description
_atom_type_scat_dispersion_real
_atom_type_scat_dispersion_imag
_atom_type_scat_source
C C 0.0033 0.0016 'International Tables Vol C Tables 4.2.6.8 and 6.1.1.4'
H H 0.0000 0.0000 'International Tables Vol C Tables 4.2.6.8 and 6.1.1.4'
O O 0.0106 0.0060 'International Tables Vol C Tables 4.2.6.8 and 6.1.1.4'
P P 0.1023 0.0942 'International Tables Vol C Tables 4.2.6.8 and 6.1.1.4'
Cl Cl 0.1484 0.1585 'International Tables Vol C Tables 4.2.6.8 and 6.1.1.4'
Au Au -2.0133 8.8022 'International Tables Vol C Tables 4.2.6.8 and 6.1.1.4'

loop_
_geom_angle_atom_site_label_1
_geom_angle_atom_site_label_2
_geom_angle_atom_site_label_3
_geom_angle
P1 Au1 Cl1 178.3(2)
C2 C1 C12 108.8(8)
C2 C1 P1 111.7(7)
C12 C1 P1 113.7(8)
C3 C2 C11 119.4(11)
C3 C2 C1 119.0(10)
C11 C2 C1 121.5(9)
C2 C3 C4 120.9(11)
C5 C4 C3 119.9(11)
C4 C5 C6 121.9(12)
C5 C6 C11 120.2(12)
C5 C6 C7 122.6(12)
C11 C6 C7 117.3(12)
C8 C7 C6 123.0(12)
C7 C8 C9 119.4(12)
C10 C9 C8 121.0(12)
C9 C10 C11 121.1(12)
C6 C11 C10 118.2(11)
C6 C11 C2 117.7(10)
C10 C11 C2 124.1(11)
C15 C12 C13 111.8(9)
C15 C12 C1 106.9(9)
C13 C12 C1 113.8(9)
O2 C13 O1 125.6(12)
O2 C13 C12 122.1(11)
O1 C13 C12 112.3(10)
O3 C15 O4 124.7(11)
O3 C15 C12 125.4(11)
O4 C15 C12 109.9(9)
C18 C17 C22 118.9(10)
C18 C17 P1 120.4(8)
C22 C17 P1 120.6(9)
C19 C18 C17 121.1(11)
C20 C19 C18 121.9(12)
C19 C20 C21 119.3(11)
C20 C21 C22 119.5(10)
C17 C22 C21 119.3(11)
C24 C23 C28 119.0(10)
C24 C23 P1 122.3(8)
C28 C23 P1 118.4(8)
C25 C24 C23 121.8(10)
C24 C25 C26 119.0(11)
C27 C26 C25 120.8(13)
C26 C27 C28 119.5(11)
C23 C28 C27 119.8(9)
C13 O1 C14 114.6(13)
C15 O4 C16 114.8(9)
C17 P1 C23 105.9(5)
C17 P1 C1 106.1(5)
C23 P1 C1 104.2(5)
C17 P1 Au1 113.5(4)
C23 P1 Au1 113.9(4)
C1 P1 Au1 112.4(3)

loop_
_geom_bond_atom_site_label_1
_geom_bond_atom_site_label_2
_geom_bond_distance
Au1 P1 2.235(2)
Au1 Cl1 2.283(2)
C1 C2 1.518(14)
C1 C12 1.558(14)
C1 P1 1.847(11)
C2 C3 1.371(14)
C2 C11 1.436(15)
C3 C4 1.420(17)
C4 C5 1.336(18)
C5 C6 1.380(19)
C6 C11 1.428(17)
C6 C7 1.430(18)
C7 C8 1.355(19)
C8 C9 1.390(18)
C9 C10 1.371(16)
C10 C11 1.432(16)
C12 C15 1.507(17)
C12 C13 1.531(16)
C13 O2 1.209(15)
C13 O1 1.316(15)
C14 O1 1.47(2)
C15 O3 1.182(13)
C15 O4 1.352(13)
C16 O4 1.431(15)
C17 C18 1.378(16)
C17 C22 1.395(15)
C17 P1 1.809(11)
C18 C19 1.357(16)
C19 C20 1.346(18)
C20 C21 1.401(18)
C21 C22 1.411(16)
C23 C24 1.381(14)
C23 C28 1.398(15)
C23 P1 1.826(13)
C24 C25 1.367(16)
C25 C26 1.403(19)
C26 C27 1.37(2)
C27 C28 1.406(16)
